data_4340696
loop_
_publ_author_name
'Seth, Piya'
'Figuerola, Albert'
'Jover, Jes\'us'
'Ruiz, Eliseo'
'Ghosh, Ashutosh'

_publ_section_title
;
 Ferro- to Antiferromagnetic Crossover Angle in Diphenoxido- and
 Carboxylato-Bridged Trinuclear Ni(II)2-Mn(II) Complexes: Experimental
 Observations and Theoretical Rationalization.
;
_journal_issue 17
_journal_name_full 'Inorganic chemistry'
_journal_page_first 9296
_journal_page_last 9305
_journal_paper_doi 10.1021/ic501425x
_journal_volume 53
_journal_year 2014
_chemical_formula_sum 'C56 H61 Mn N4 Ni2 O12'
_chemical_formula_weight 1154.41
_chemical_name_systematic
;
 ?
;
_space_group_IT_number 2
_symmetry_cell_setting triclinic
_symmetry_space_group_name_Hall '-P 1'
_symmetry_space_group_name_H-M 'P -1'
_atom_sites_solution_hydrogens geom
_atom_sites_solution_primary direct
_atom_sites_solution_secondary difmap
_audit_creation_method SHELXL-97
_cell_angle_alpha 90.611(4)
_cell_angle_beta 92.259(4)
_cell_angle_gamma 104.275(3)
_cell_formula_units_Z 2
_cell_length_a 10.8407(9)
_cell_length_b 14.1770(12)
_cell_length_c 18.5894(16)
_cell_measurement_temperature 293(2)
_cell_measurement_theta_max 28.4
_cell_measurement_theta_min 1.1
_cell_volume 2766.0(4)
_computing_cell_refinement 'Bruker SMART'
_computing_data_collection 'Bruker SMART'
_computing_data_reduction 'Bruker SAINT'
_computing_molecular_graphics 'Ortep-3 for windows (Farrugia, 1997)'
_computing_publication_material 'Platon99 (Spek, 1999)'
_computing_structure_refinement 'SHELXL-97 (Sheldrick, 1997)'
_computing_structure_solution 'SHELXS-97 (Sheldrick, 1997)'
_diffrn_ambient_temperature 293(2)
_diffrn_measured_fraction_theta_full 0.969
_diffrn_measured_fraction_theta_max 0.969
_diffrn_measurement_device_type 'CCD area detector'
_diffrn_measurement_method 'phi and omega scans'
_diffrn_radiation_monochromator graphite
_diffrn_radiation_source 'fine-focus sealed tube'
_diffrn_radiation_type MoK\a
_diffrn_radiation_wavelength 0.71073
_diffrn_reflns_av_R_equivalents 0.0304
_diffrn_reflns_av_sigmaI/netI 0.0394
_diffrn_reflns_limit_h_max 14
_diffrn_reflns_limit_h_min -14
_diffrn_reflns_limit_k_max 17
_diffrn_reflns_limit_k_min -18
_diffrn_reflns_limit_l_max 23
_diffrn_reflns_limit_l_min -24
_diffrn_reflns_number 35517
_diffrn_reflns_theta_full 28.38
_diffrn_reflns_theta_max 28.38
_diffrn_reflns_theta_min 1.10
_exptl_absorpt_coefficient_mu 0.962
_exptl_absorpt_correction_T_max 0.9307
_exptl_absorpt_correction_T_min 0.9049
_exptl_absorpt_correction_type empirical
_exptl_absorpt_process_details SADABS
_exptl_crystal_colour green
_exptl_crystal_density_diffrn 1.386
_exptl_crystal_density_method 'not measured'
_exptl_crystal_description rectangular
_exptl_crystal_F_000 1204
_exptl_crystal_size_max 0.07
_exptl_crystal_size_mid 0.06
_exptl_crystal_size_min 0.05
_refine_diff_density_max 1.488
_refine_diff_density_min -0.448
_refine_diff_density_rms 0.073
_refine_ls_extinction_method none
_refine_ls_goodness_of_fit_ref 1.045
_refine_ls_hydrogen_treatment mixed
_refine_ls_matrix_type full
_refine_ls_number_parameters 854
_refine_ls_number_reflns 13444
_refine_ls_number_restraints 0
_refine_ls_restrained_S_all 1.045
_refine_ls_R_factor_all 0.0575
_refine_ls_R_factor_gt 0.0438
_refine_ls_shift/su_max 0.001
_refine_ls_shift/su_mean 0.000
_refine_ls_structure_factor_coef Fsqd
_refine_ls_weighting_details 'calc w=1/[\s^2^(Fo^2^)+(0.0743P)^2^+1.1002P] where P=(Fo^2^+2Fc^2^)/3'
_refine_ls_weighting_scheme calc
_refine_ls_wR_factor_gt 0.1240
_refine_ls_wR_factor_ref 0.1341
_reflns_number_gt 10683
_reflns_number_total 13444
_reflns_threshold_expression >2sigma(I)
_cod_data_source_file ic501425x_si_001.cif
_cod_data_source_block 1
_cod_depositor_comments
;
The following automatic conversions were performed:

'_symmetry_cell_setting' value 'Triclinic' changed to 'triclinic'
according to
/usr/data/users/saulius/crontab/automatic-downloads/rss-feeds/ACS/lib/dictionaries/cif_core.dic
dictionary named 'cif_core.dic' version 2.4.2 from
2011-04-26.

'_exptl_absorpt_correction_type' value 'Empirical'
changed to 'empirical' according to
/usr/data/users/saulius/crontab/automatic-downloads/rss-feeds/ACS/lib/dictionaries/cif_core.dic
dictionary named 'cif_core.dic' version 2.4.2 from 2011-04-26.

Automatic conversion script
Id: cif_fix_values 2281 2013-09-26 08:29:07Z andrius 

 Adding full bibliography for 4340696--4340698.cif.
;
_cod_original_sg_symbol_H-M P-1
_cod_database_code 4340696

loop_
_symmetry_equiv_pos_as_xyz
'x, y, z'
'-x, -y, -z'

loop_
_atom_site_label
_atom_site_type_symbol
_atom_site_fract_x
_atom_site_fract_y
_atom_site_fract_z
_atom_site_U_iso_or_equiv
_atom_site_adp_type
_atom_site_occupancy
_atom_site_symmetry_multiplicity
_atom_site_calc_flag
_atom_site_refinement_flags
Ni1 Ni 1.18402(3) -0.00941(2) 0.133629(15) 0.03514(9) Uani 1 1 d .
Ni2 Ni 0.99229(3) 0.38638(2) 0.353727(16) 0.03588(9) Uani 1 1 d .
Mn1 Mn 1.0000 0.0000 0.0000 0.03085(11) Uani 1 2 d S
Mn2 Mn 1.0000 0.5000 0.5000 0.03439(12) Uani 1 2 d S
O3 O 1.23531(16) 0.13812(12) 0.11781(10) 0.0432(4) Uani 1 1 d .
O8 O 1.08482(19) 0.37639(14) 0.52721(10) 0.0497(4) Uani 1 1 d .
O4 O 1.10849(17) 0.15188(13) 0.02235(10) 0.0468(4) Uani 1 1 d .
O2 O 0.99575(15) -0.02027(13) 0.11550(9) 0.0408(4) Uani 1 1 d .
O6 O 0.86112(15) 0.40901(12) 0.42147(9) 0.0410(4) Uani 1 1 d .
O1 O 1.17500(15) -0.04006(13) 0.02645(9) 0.0406(4) Uani 1 1 d .
O9 O 1.05324(19) 0.29349(14) 0.42268(10) 0.0496(4) Uani 1 1 d .
O7 O 1.09874(16) 0.50872(13) 0.40316(10) 0.0444(4) Uani 1 1 d .
N4 N 1.1420(2) 0.37853(18) 0.29443(12) 0.0493(5) Uani 1 1 d .
O5 O 1.1372(3) -0.16328(16) 0.15336(13) 0.0641(6) Uani 1 1 d .
O10 O 0.9261(3) 0.4751(2) 0.27561(14) 0.0662(7) Uani 1 1 d .
N2 N 1.1700(2) 0.01657(16) 0.24052(11) 0.0452(5) Uani 1 1 d .
N3 N 0.8659(2) 0.26811(15) 0.30918(11) 0.0431(5) Uani 1 1 d .
C12 C 0.9383(3) -0.04408(19) 0.23825(14) 0.0464(6) Uani 1 1 d .
C49 C 1.1678(3) 0.2381(2) 0.51452(16) 0.0473(6) Uani 1 1 d .
C16 C 0.7813(3) -0.0906(2) 0.13993(17) 0.0484(6) Uani 1 1 d .
C50 C 1.1607(3) 0.1534(2) 0.48242(15) 0.0462(6) Uani 1 1 d .
C7 C 1.2435(2) -0.09326(19) -0.00338(13) 0.0405(5) Uani 1 1 d .
N1 N 1.3722(2) -0.00490(17) 0.13896(13) 0.0480(5) Uani 1 1 d .
C6 C 1.1993(3) -0.1463(2) -0.06742(15) 0.0509(6) Uani 1 1 d .
C17 C 0.9086(2) -0.05123(17) 0.16299(13) 0.0381(5) Uani 1 1 d .
C35 C 0.6792(2) 0.3124(2) 0.35465(15) 0.0458(6) Uani 1 1 d .
C2 C 1.3647(2) -0.0979(2) 0.02667(16) 0.0492(6) Uani 1 1 d .
C47 C 1.1917(2) 0.5724(2) 0.37426(16) 0.0489(6) Uani 1 1 d .
C46 C 1.2276(3) 0.6683(2) 0.4017(2) 0.0651(8) Uani 1 1 d .
C48 C 1.0969(2) 0.30782(18) 0.48588(13) 0.0409(5) Uani 1 1 d .
C19 C 1.2657(3) 0.2903(2) 0.06481(18) 0.0548(7) Uani 1 1 d .
C20 C 1.3593(3) 0.3338(2) 0.11020(18) 0.0542(7) Uani 1 1 d .
C13 C 0.8384(3) -0.0720(3) 0.28566(18) 0.0679(9) Uani 1 1 d .
C30 C 0.7378(2) 0.38344(18) 0.40830(14) 0.0415(5) Uani 1 1 d .
C18 C 1.1985(2) 0.18528(17) 0.06895(13) 0.0392(5) Uani 1 1 d .
C11 C 1.0646(3) -0.0056(2) 0.27106(14) 0.0515(6) Uani 1 1 d .
C36 C 0.7464(3) 0.2550(2) 0.31366(15) 0.0484(6) Uani 1 1 d .
C56 C 1.1658(3) -0.0189(2) 0.4938(2) 0.0599(8) Uani 1 1 d .
C42 C 1.2600(3) 0.5470(3) 0.31715(18) 0.0602(8) Uani 1 1 d .
C31 C 0.6573(3) 0.4250(3) 0.4488(2) 0.0657(9) Uani 1 1 d .
C8 C 1.4536(3) 0.0489(3) 0.19868(18) 0.0604(8) Uani 1 1 d .
C5 C 1.2691(3) -0.2039(3) -0.09844(18) 0.0630(8) Uani 1 1 d .
C51 C 1.2247(3) 0.0786(2) 0.50608(14) 0.0458(6) Uani 1 1 d .
C54 C 1.3397(4) -0.0664(3) 0.5531(2) 0.0718(10) Uani 1 1 d .
C9 C 1.3972(3) 0.0220(3) 0.27032(18) 0.0636(8) Uani 1 1 d .
C34 C 0.5458(3) 0.2884(3) 0.3446(2) 0.0656(9) Uani 1 1 d .
C14 C 0.7150(3) -0.1107(3) 0.2613(2) 0.0728(10) Uani 1 1 d .
C10 C 1.2840(3) 0.0621(3) 0.28544(17) 0.0587(8) Uani 1 1 d .
C41 C 1.2373(3) 0.4494(3) 0.28614(17) 0.0613(8) Uani 1 1 d .
C52 C 1.3439(3) 0.1020(2) 0.54207(18) 0.0568(7) Uani 1 1 d .
C55 C 1.2231(4) -0.0912(3) 0.5190(2) 0.0736(10) Uani 1 1 d .
C39 C 1.0204(3) 0.2319(3) 0.22377(17) 0.0593(8) Uani 1 1 d .
C15 C 0.6881(3) -0.1205(2) 0.1887(2) 0.0610(8) Uani 1 1 d .
C3 C 1.4342(3) -0.1548(3) -0.0085(2) 0.0652(9) Uani 1 1 d .
C1 C 1.4260(3) -0.0437(2) 0.09036(17) 0.0549(7) Uani 1 1 d .
C40 C 1.1442(3) 0.2830(3) 0.26349(19) 0.0614(8) Uani 1 1 d .
C29 C 1.1961(9) -0.2207(4) 0.1922(5) 0.213(5) Uani 1 1 d .
H29A H 1.2757 -0.1822 0.2125 0.320 Uiso 1 1 calc R
H29B H 1.2117 -0.2710 0.1614 0.320 Uiso 1 1 calc R
H29C H 1.1430 -0.2496 0.2302 0.320 Uiso 1 1 calc R
C38 C 0.9115(3) 0.1924(2) 0.27251(17) 0.0559(7) Uani 1 1 d .
C53 C 1.4012(4) 0.0296(3) 0.5643(2) 0.0681(9) Uani 1 1 d .
C4 C 1.3864(4) -0.2094(3) -0.0686(2) 0.0712(10) Uani 1 1 d .
C45 C 1.3269(4) 0.7362(3) 0.3747(3) 0.0899(13) Uani 1 1 d .
C33 C 0.4691(3) 0.3301(3) 0.3840(2) 0.0796(11) Uani 1 1 d .
C43 C 1.3620(4) 0.6184(4) 0.2921(3) 0.0917(14) Uani 1 1 d .
C32 C 0.5264(3) 0.3989(3) 0.4364(3) 0.0857(13) Uani 1 1 d .
C21 C 1.4312(4) 0.4364(3) 0.1108(2) 0.0821(13) Uani 1 1 d .
C44 C 1.3946(4) 0.7110(4) 0.3193(3) 0.1095(18) Uani 1 1 d .
C28 C 0.9402(7) 0.4857(4) 0.2025(2) 0.122(2) Uani 1 1 d .
H28A H 1.0198 0.4732 0.1899 0.183 Uiso 1 1 calc R
H28B H 0.9391 0.5510 0.1897 0.183 Uiso 1 1 calc R
H28C H 0.8715 0.4405 0.1769 0.183 Uiso 1 1 calc R
C22 C 1.5420(4) 0.4644(4) 0.1503(5) 0.158(3) Uani 1 1 d .
H22 H 1.5713 0.4190 0.1774 0.189 Uiso 1 1 calc R
C26 C 1.3925(7) 0.5054(3) 0.0737(3) 0.138(3) Uani 1 1 d .
H26 H 1.3158 0.4886 0.0468 0.166 Uiso 1 1 calc R
C24 C 1.5694(11) 0.6274(5) 0.1107(7) 0.216(7) Uani 1 1 d .
H24 H 1.6158 0.6919 0.1098 0.259 Uiso 1 1 calc R
C23 C 1.6139(6) 0.5629(7) 0.1504(8) 0.237(7) Uani 1 1 d .
H23 H 1.6902 0.5825 0.1774 0.284 Uiso 1 1 calc R
C25 C 1.4638(11) 0.6004(4) 0.0744(5) 0.196(5) Uani 1 1 d .
H25 H 1.4342 0.6461 0.0477 0.235 Uiso 1 1 calc R
O31 O 0.9652(4) -0.2822(2) 0.0656(2) 0.1152(13) Uani 1 1 d .
C105 C 1.0146(8) -0.3536(5) 0.0253(4) 0.155(3) Uani 1 1 d .
H10A H 0.9930 -0.4151 0.0488 0.232 Uiso 1 1 calc R
H10B H 1.1056 -0.3314 0.0237 0.232 Uiso 1 1 calc R
H10C H 0.9776 -0.3609 -0.0228 0.232 Uiso 1 1 calc R
C599 C 0.8473(4) 0.6215(2) 0.33119(16) 0.0702(10) Uani 1 1 d .
H59A H 0.8644 0.6250 0.3823 0.105 Uiso 1 1 calc R
H59B H 0.8654 0.5636 0.3118 0.105 Uiso 1 1 calc R
H59C H 0.7593 0.6200 0.3210 0.105 Uiso 1 1 calc R
O99 O 0.9258(15) 0.7048(13) 0.2990(10) 0.470(9) Uiso 1 1 d .
H79 H 1.210(3) 0.253(3) 0.550(2) 0.068(11) Uiso 1 1 d .
H80 H 1.104(3) 0.140(2) 0.4401(17) 0.047(8) Uiso 1 1 d .
H77 H 1.389(3) 0.294(3) 0.1496(19) 0.061(9) Uiso 1 1 d .
H76 H 1.225(4) 0.319(4) 0.025(3) 0.107(15) Uiso 1 1 d .
H69 H 1.302(3) 0.124(3) 0.2730(18) 0.056(9) Uiso 1 1 d .
H97 H 1.071(3) 0.011(3) 0.326(2) 0.068(10) Uiso 1 1 d .
H65 H 1.464(3) 0.123(2) 0.1946(17) 0.050(8) Uiso 1 1 d .
H68 H 1.464(4) 0.045(3) 0.305(2) 0.083(12) Uiso 1 1 d .
H94 H 1.516(3) -0.040(2) 0.0938(17) 0.058(9) Uiso 1 1 d .
H67 H 1.376(4) -0.047(3) 0.277(2) 0.084(12) Uiso 1 1 d .
H66 H 1.542(4) 0.042(3) 0.200(3) 0.106(15) Uiso 1 1 d .
H92 H 0.764(3) -0.096(2) 0.0948(17) 0.042(8) Uiso 1 1 d .
H87 H 1.381(4) 0.166(3) 0.547(2) 0.075(11) Uiso 1 1 d .
H210 H 1.212(3) 0.290(3) 0.235(2) 0.068(10) Uiso 1 1 d .
H89 H 0.857(3) -0.069(3) 0.335(2) 0.070(10) Uiso 1 1 d .
H91 H 0.612(3) -0.144(3) 0.1716(19) 0.063(10) Uiso 1 1 d .
H84 H 1.514(4) -0.155(3) 0.012(2) 0.070(10) Uiso 1 1 d .
H81 H 1.117(3) -0.136(2) -0.0897(17) 0.055(8) Uiso 1 1 d .
H83 H 1.442(3) -0.248(3) -0.0886(19) 0.068(10) Uiso 1 1 d .
H88 H 1.094(4) -0.026(3) 0.468(2) 0.078(12) Uiso 1 1 d .
H206 H 1.040(3) 0.182(2) 0.2006(18) 0.055(8) Uiso 1 1 d .
H207 H 0.988(3) 0.272(2) 0.1908(17) 0.048(8) Uiso 1 1 d .
H85 H 1.379(4) -0.112(3) 0.574(2) 0.079(11) Uiso 1 1 d .
H203 H 1.184(3) 0.687(3) 0.439(2) 0.068(10) Uiso 1 1 d .
H205 H 0.837(3) 0.144(3) 0.2461(19) 0.065(9) Uiso 1 1 d .
H201 H 0.695(3) 0.199(2) 0.2899(18) 0.058(9) Uiso 1 1 d .
H90 H 0.656(4) -0.132(3) 0.304(2) 0.098(13) Uiso 1 1 d .
H86 H 1.494(4) 0.050(3) 0.594(2) 0.080(11) Uiso 1 1 d .
H82 H 1.227(3) -0.245(2) -0.1381(18) 0.055(8) Uiso 1 1 d .
H204 H 0.939(4) 0.149(3) 0.310(2) 0.090(13) Uiso 1 1 d .
H202 H 0.700(3) 0.473(2) 0.4785(18) 0.058(9) Uiso 1 1 d .
H208 H 1.313(4) 0.436(3) 0.260(2) 0.079(11) Uiso 1 1 d .
H213 H 1.395(4) 0.598(3) 0.256(2) 0.082(13) Uiso 1 1 d .
H212 H 1.461(5) 0.769(4) 0.299(3) 0.115(16) Uiso 1 1 d .
H211 H 1.347(4) 0.808(4) 0.392(2) 0.096(13) Uiso 1 1 d .
H214 H 1.075(4) -0.195(3) 0.130(2) 0.080(13) Uiso 1 1 d .
H226 H 0.519(4) 0.243(3) 0.309(2) 0.077(11) Uiso 1 1 d .
H230 H 1.269(4) 0.056(3) 0.333(2) 0.081(12) Uiso 1 1 d .
H228 H 0.469(4) 0.425(3) 0.474(2) 0.096(13) Uiso 1 1 d .
H229 H 1.184(5) -0.145(4) 0.500(3) 0.116(18) Uiso 1 1 d .
H231 H 1.163(4) 0.251(3) 0.311(2) 0.083(12) Uiso 1 1 d .
H227 H 0.374(4) 0.316(3) 0.375(2) 0.071(10) Uiso 1 1 d .
H256 H 0.920(4) 0.511(3) 0.292(2) 0.063(14) Uiso 1 1 d .
H257 H 0.939(5) -0.234(4) 0.029(3) 0.128(18) Uiso 1 1 d .

loop_
_atom_site_aniso_label
_atom_site_aniso_U_11
_atom_site_aniso_U_22
_atom_site_aniso_U_33
_atom_site_aniso_U_23
_atom_site_aniso_U_13
_atom_site_aniso_U_12
Ni1 0.03363(15) 0.03911(16) 0.03332(15) -0.00453(12) -0.00639(11) 0.01161(11)
Ni2 0.03577(15) 0.03724(16) 0.03437(16) -0.00754(12) -0.00171(11) 0.00938(11)
Mn1 0.0272(2) 0.0378(2) 0.0290(2) -0.00230(18) -0.00372(17) 0.01190(17)
Mn2 0.0345(2) 0.0328(2) 0.0348(2) -0.00956(19) -0.00396(18) 0.00764(18)
O3 0.0420(9) 0.0395(9) 0.0461(10) -0.0016(7) -0.0056(7) 0.0079(7)
O8 0.0640(11) 0.0453(10) 0.0440(10) -0.0116(8) -0.0106(8) 0.0241(9)
O4 0.0499(10) 0.0423(9) 0.0477(10) -0.0005(8) -0.0072(8) 0.0120(8)
O2 0.0322(8) 0.0551(10) 0.0343(8) 0.0015(7) 0.0009(6) 0.0095(7)
O6 0.0325(8) 0.0444(9) 0.0442(9) -0.0167(7) -0.0028(7) 0.0071(7)
O1 0.0374(8) 0.0516(10) 0.0380(8) -0.0088(7) -0.0055(7) 0.0227(7)
O9 0.0653(11) 0.0450(10) 0.0417(10) -0.0088(8) -0.0124(8) 0.0227(8)
O7 0.0410(9) 0.0404(9) 0.0463(10) -0.0079(7) 0.0042(7) -0.0002(7)
N4 0.0446(11) 0.0632(14) 0.0423(11) -0.0084(10) 0.0026(9) 0.0177(10)
O5 0.0764(15) 0.0447(11) 0.0678(14) 0.0002(10) -0.0220(12) 0.0125(10)
O10 0.0928(19) 0.0664(16) 0.0488(13) 0.0035(12) 0.0003(12) 0.0381(14)
N2 0.0531(12) 0.0464(12) 0.0321(10) -0.0031(9) -0.0070(9) 0.0062(9)
N3 0.0491(12) 0.0394(11) 0.0398(11) -0.0122(9) -0.0051(9) 0.0107(9)
C12 0.0539(14) 0.0423(13) 0.0391(13) -0.0010(10) 0.0078(11) 0.0038(11)
C49 0.0538(15) 0.0492(15) 0.0413(14) -0.0054(11) -0.0103(12) 0.0195(12)
C16 0.0411(13) 0.0537(16) 0.0496(16) -0.0007(12) 0.0040(11) 0.0098(11)
C50 0.0508(14) 0.0461(14) 0.0442(14) -0.0010(11) -0.0021(11) 0.0174(11)
C7 0.0384(11) 0.0466(13) 0.0401(12) -0.0044(10) 0.0008(9) 0.0179(10)
N1 0.0396(11) 0.0526(13) 0.0534(13) -0.0090(10) -0.0151(9) 0.0174(9)
C6 0.0505(15) 0.0606(17) 0.0465(14) -0.0146(12) -0.0029(12) 0.0243(12)
C17 0.0384(11) 0.0361(11) 0.0397(12) -0.0015(9) 0.0032(9) 0.0091(9)
C35 0.0377(12) 0.0469(14) 0.0489(14) -0.0100(11) -0.0073(10) 0.0051(10)
C2 0.0410(13) 0.0586(16) 0.0533(15) -0.0084(12) -0.0011(11) 0.0233(11)
C47 0.0356(12) 0.0510(15) 0.0544(15) 0.0033(12) -0.0028(11) 0.0004(10)
C46 0.0614(18) 0.0498(17) 0.073(2) -0.0026(15) -0.0007(16) -0.0061(14)
C48 0.0412(12) 0.0396(12) 0.0410(12) -0.0037(10) -0.0045(10) 0.0094(10)
C19 0.0631(17) 0.0413(14) 0.0568(17) 0.0024(12) 0.0043(14) 0.0066(12)
C20 0.0494(15) 0.0470(15) 0.0623(18) -0.0096(13) 0.0149(13) 0.0028(12)
C13 0.072(2) 0.077(2) 0.0454(17) 0.0010(15) 0.0163(15) -0.0011(17)
C30 0.0354(11) 0.0415(12) 0.0459(13) -0.0085(10) -0.0051(10) 0.0074(9)
C18 0.0395(12) 0.0374(12) 0.0411(12) -0.0032(10) 0.0041(10) 0.0102(9)
C11 0.0640(17) 0.0530(15) 0.0326(12) -0.0048(11) 0.0028(12) 0.0051(13)
C36 0.0479(14) 0.0440(14) 0.0473(14) -0.0140(11) -0.0102(11) 0.0026(11)
C56 0.0594(18) 0.0474(16) 0.075(2) -0.0073(14) -0.0015(16) 0.0182(13)
C42 0.0424(14) 0.0702(19) 0.0625(18) 0.0048(15) 0.0077(13) 0.0025(13)
C31 0.0424(14) 0.074(2) 0.080(2) -0.0354(18) -0.0065(14) 0.0155(14)
C8 0.0409(14) 0.073(2) 0.0670(19) -0.0191(16) -0.0233(13) 0.0182(13)
C5 0.0693(19) 0.072(2) 0.0545(17) -0.0215(16) 0.0023(15) 0.0315(16)
C51 0.0553(15) 0.0456(14) 0.0402(13) 0.0009(11) 0.0033(11) 0.0195(11)
C54 0.083(2) 0.063(2) 0.082(2) 0.0180(18) 0.0105(19) 0.0394(19)
C9 0.069(2) 0.065(2) 0.0555(18) -0.0062(15) -0.0337(16) 0.0189(16)
C34 0.0435(15) 0.068(2) 0.078(2) -0.0237(17) -0.0152(14) 0.0036(13)
C14 0.0609(19) 0.082(2) 0.066(2) 0.0038(17) 0.0262(16) -0.0044(16)
C10 0.0619(18) 0.066(2) 0.0401(15) -0.0114(14) -0.0146(13) 0.0038(15)
C41 0.0465(15) 0.084(2) 0.0542(17) -0.0063(15) 0.0118(13) 0.0164(15)
C52 0.0615(17) 0.0505(17) 0.0606(18) 0.0050(14) -0.0057(14) 0.0187(14)
C55 0.084(3) 0.0427(17) 0.098(3) 0.0007(17) 0.014(2) 0.0214(16)
C39 0.072(2) 0.0652(19) 0.0463(16) -0.0205(15) -0.0019(14) 0.0294(16)
C15 0.0406(15) 0.0607(18) 0.077(2) 0.0025(16) 0.0101(14) 0.0027(13)
C3 0.0518(17) 0.080(2) 0.075(2) -0.0129(17) -0.0036(15) 0.0402(16)
C1 0.0369(13) 0.0681(18) 0.0647(18) -0.0088(14) -0.0122(12) 0.0252(12)
C40 0.0563(17) 0.078(2) 0.0558(18) -0.0194(16) 0.0052(14) 0.0291(15)
C29 0.289(11) 0.078(4) 0.250(10) 0.029(5) -0.172(9) 0.030(5)
C38 0.0669(18) 0.0489(15) 0.0532(16) -0.0216(13) -0.0053(14) 0.0188(14)
C53 0.067(2) 0.070(2) 0.073(2) 0.0119(17) -0.0056(17) 0.0285(17)
C4 0.073(2) 0.083(2) 0.073(2) -0.0192(18) 0.0076(17) 0.0476(19)
C45 0.077(2) 0.063(2) 0.110(3) 0.007(2) 0.001(2) -0.0193(19)
C33 0.0368(15) 0.094(3) 0.103(3) -0.027(2) -0.0114(16) 0.0100(16)
C43 0.061(2) 0.102(3) 0.099(3) 0.012(3) 0.030(2) -0.009(2)
C32 0.0437(16) 0.101(3) 0.115(3) -0.042(3) -0.0001(18) 0.0245(17)
C21 0.081(2) 0.0535(19) 0.100(3) -0.031(2) 0.043(2) -0.0109(17)
C44 0.071(3) 0.102(4) 0.130(4) 0.022(3) 0.022(3) -0.030(2)
C28 0.201(6) 0.129(4) 0.060(3) 0.011(3) -0.004(3) 0.089(4)
C22 0.061(2) 0.101(4) 0.293(9) -0.110(5) 0.004(4) -0.008(2)
C26 0.234(8) 0.051(2) 0.102(4) 0.002(2) 0.017(4) -0.019(3)
C24 0.234(10) 0.076(4) 0.295(12) -0.085(6) 0.176(10) -0.066(5)
C23 0.081(4) 0.126(6) 0.47(2) -0.160(10) 0.048(7) -0.032(4)
C25 0.320(13) 0.058(3) 0.172(7) -0.015(4) 0.104(8) -0.042(5)
O31 0.148(3) 0.0616(17) 0.122(3) 0.0079(17) -0.070(2) 0.0110(18)
C105 0.201(8) 0.098(4) 0.166(7) 0.010(4) -0.034(6) 0.044(5)
C599 0.133(3) 0.0560(18) 0.0359(14) -0.0086(13) -0.0229(17) 0.054(2)

loop_
_atom_type_symbol
_atom_type_description
_atom_type_scat_dispersion_real
_atom_type_scat_dispersion_imag
_atom_type_scat_source
C C 0.0033 0.0016 'International Tables Vol C Tables 4.2.6.8 and 6.1.1.4'
H H 0.0000 0.0000 'International Tables Vol C Tables 4.2.6.8 and 6.1.1.4'
N N 0.0061 0.0033 'International Tables Vol C Tables 4.2.6.8 and 6.1.1.4'
O O 0.0106 0.0060 'International Tables Vol C Tables 4.2.6.8 and 6.1.1.4'
Mn Mn 0.3368 0.7283 'International Tables Vol C Tables 4.2.6.8 and 6.1.1.4'
Ni Ni 0.3393 1.1124 'International Tables Vol C Tables 4.2.6.8 and 6.1.1.4'

loop_
_geom_angle_atom_site_label_1
_geom_angle_atom_site_label_2
_geom_angle_atom_site_label_3
_geom_angle
_geom_angle_site_symmetry_1
_geom_angle_site_symmetry_3
O2 Ni1 N1 172.82(8) . .
O2 Ni1 O1 82.31(6) . .
N1 Ni1 O1 90.59(8) . .
O2 Ni1 N2 91.04(8) . .
N1 Ni1 N2 96.03(9) . .
O1 Ni1 N2 173.19(8) . .
O2 Ni1 O3 94.05(7) . .
N1 Ni1 O3 87.28(8) . .
O1 Ni1 O3 92.50(7) . .
N2 Ni1 O3 89.44(8) . .
O2 Ni1 O5 88.06(9) . .
N1 Ni1 O5 90.78(10) . .
O1 Ni1 O5 89.00(8) . .
N2 Ni1 O5 89.30(9) . .
O3 Ni1 O5 177.56(8) . .
O6 Ni2 O7 82.14(7) . .
O6 Ni2 N4 171.73(8) . .
O7 Ni2 N4 89.76(8) . .
O6 Ni2 N3 90.91(8) . .
O7 Ni2 N3 172.74(8) . .
N4 Ni2 N3 97.25(9) . .
O6 Ni2 O9 92.90(8) . .
O7 Ni2 O9 94.77(8) . .
N4 Ni2 O9 86.08(9) . .
N3 Ni2 O9 87.64(8) . .
O6 Ni2 O10 89.54(9) . .
O7 Ni2 O10 89.02(10) . .
N4 Ni2 O10 91.99(10) . .
N3 Ni2 O10 88.84(11) . .
O9 Ni2 O10 175.74(9) . .
O1 Mn1 O1 180.00(12) . 2_755
O1 Mn1 O2 76.19(6) . .
O1 Mn1 O2 103.81(6) 2_755 .
O1 Mn1 O2 103.81(6) . 2_755
O1 Mn1 O2 76.19(6) 2_755 2_755
O2 Mn1 O2 180.00(14) . 2_755
O1 Mn1 O4 86.29(7) . .
O1 Mn1 O4 93.71(7) 2_755 .
O2 Mn1 O4 87.85(7) . .
O2 Mn1 O4 92.15(7) 2_755 .
O1 Mn1 O4 93.71(7) . 2_755
O1 Mn1 O4 86.29(7) 2_755 2_755
O2 Mn1 O4 92.15(7) . 2_755
O2 Mn1 O4 87.85(7) 2_755 2_755
O4 Mn1 O4 180.00(5) . 2_755
O7 Mn2 O7 180.0 2_766 .
O7 Mn2 O6 75.48(6) 2_766 2_766
O7 Mn2 O6 104.52(6) . 2_766
O7 Mn2 O6 104.52(6) 2_766 .
O7 Mn2 O6 75.48(6) . .
O6 Mn2 O6 180.0 2_766 .
O7 Mn2 O8 93.66(7) 2_766 .
O7 Mn2 O8 86.34(7) . .
O6 Mn2 O8 88.16(7) 2_766 .
O6 Mn2 O8 91.84(7) . .
O7 Mn2 O8 86.34(7) 2_766 2_766
O7 Mn2 O8 93.66(7) . 2_766
O6 Mn2 O8 91.84(7) 2_766 2_766
O6 Mn2 O8 88.16(7) . 2_766
O8 Mn2 O8 180.000(1) . 2_766
C18 O3 Ni1 128.62(16) . .
C48 O8 Mn2 127.80(17) . .
C18 O4 Mn1 129.56(16) . .
C17 O2 Ni1 124.25(15) . .
C17 O2 Mn1 136.94(15) . .
Ni1 O2 Mn1 97.29(6) . .
C30 O6 Ni2 124.98(15) . .
C30 O6 Mn2 138.82(15) . .
Ni2 O6 Mn2 95.52(6) . .
C7 O1 Ni1 123.18(15) . .
C7 O1 Mn1 136.45(15) . .
Ni1 O1 Mn1 97.74(6) . .
C48 O9 Ni2 129.68(17) . .
C47 O7 Ni2 125.39(17) . .
C47 O7 Mn2 135.98(17) . .
Ni2 O7 Mn2 98.36(7) . .
C41 N4 C40 118.2(3) . .
C41 N4 Ni2 123.9(2) . .
C40 N4 Ni2 117.8(2) . .
C29 O5 Ni1 133.0(3) . .
C28 O10 Ni2 133.2(3) . .
C11 N2 C10 117.4(2) . .
C11 N2 Ni1 122.21(18) . .
C10 N2 Ni1 120.43(19) . .
C36 N3 C38 117.4(2) . .
C36 N3 Ni2 122.43(18) . .
C38 N3 Ni2 120.10(18) . .
C13 C12 C17 118.6(3) . .
C13 C12 C11 116.4(3) . .
C17 C12 C11 124.9(2) . .
C50 C49 C48 122.1(3) . .
C15 C16 C17 121.0(3) . .
C49 C50 C51 126.9(3) . .
O1 C7 C6 120.3(2) . .
O1 C7 C2 121.9(2) . .
C6 C7 C2 117.8(2) . .
C1 N1 C8 117.7(2) . .
C1 N1 Ni1 122.70(18) . .
C8 N1 Ni1 119.51(18) . .
C5 C6 C7 120.8(3) . .
O2 C17 C16 120.1(2) . .
O2 C17 C12 122.1(2) . .
C16 C17 C12 117.8(2) . .
C34 C35 C30 119.0(3) . .
C34 C35 C36 116.4(2) . .
C30 C35 C36 124.3(2) . .
C3 C2 C7 119.1(3) . .
C3 C2 C1 116.5(3) . .
C7 C2 C1 124.4(2) . .
O7 C47 C46 119.7(3) . .
O7 C47 C42 122.1(3) . .
C46 C47 C42 118.2(3) . .
C45 C46 C47 121.6(4) . .
O9 C48 O8 125.2(2) . .
O9 C48 C49 116.7(2) . .
O8 C48 C49 118.1(2) . .
C20 C19 C18 123.1(3) . .
C19 C20 C21 127.3(4) . .
C14 C13 C12 121.9(3) . .
O6 C30 C31 120.1(2) . .
O6 C30 C35 122.7(2) . .
C31 C30 C35 117.2(2) . .
O3 C18 O4 125.8(2) . .
O3 C18 C19 116.9(2) . .
O4 C18 C19 117.3(2) . .
N2 C11 C12 128.2(2) . .
N3 C36 C35 127.8(2) . .
C51 C56 C55 120.6(3) . .
C43 C42 C47 118.1(4) . .
C43 C42 C41 117.7(3) . .
C47 C42 C41 124.0(3) . .
C32 C31 C30 121.4(3) . .
N1 C8 C9 111.8(3) . .
C6 C5 C4 121.3(3) . .
C56 C51 C52 118.0(3) . .
C56 C51 C50 119.9(3) . .
C52 C51 C50 122.1(3) . .
C55 C54 C53 120.2(3) . .
C8 C9 C10 114.6(3) . .
C33 C34 C35 123.0(3) . .
C15 C14 C13 118.9(3) . .
N2 C10 C9 113.2(3) . .
N4 C41 C42 127.3(3) . .
C53 C52 C51 120.7(3) . .
C54 C55 C56 120.2(3) . .
C38 C39 C40 114.2(3) . .
C14 C15 C16 121.5(3) . .
C4 C3 C2 121.9(3) . .
N1 C1 C2 126.8(2) . .
N4 C40 C39 113.3(3) . .
N3 C38 C39 113.6(3) . .
C54 C53 C52 120.3(3) . .
C3 C4 C5 119.0(3) . .
C46 C45 C44 120.1(4) . .
C34 C33 C32 117.9(3) . .
C44 C43 C42 122.6(4) . .
C31 C32 C33 121.5(3) . .
C26 C21 C22 117.3(5) . .
C26 C21 C20 123.2(4) . .
C22 C21 C20 119.5(5) . .
C43 C44 C45 119.4(4) . .
C21 C22 C23 120.3(9) . .
C21 C26 C25 121.6(8) . .
C25 C24 C23 120.4(6) . .
C24 C23 C22 118.8(9) . .
C24 C25 C26 121.7(10) . .

loop_
_geom_bond_atom_site_label_1
_geom_bond_atom_site_label_2
_geom_bond_distance
_geom_bond_site_symmetry_2
Ni1 O2 2.0229(16) .
Ni1 N1 2.024(2) .
Ni1 O1 2.0280(17) .
Ni1 N2 2.035(2) .
Ni1 O3 2.0550(18) .
Ni1 O5 2.153(2) .
Ni2 O6 2.0171(16) .
Ni2 O7 2.0198(17) .
Ni2 N4 2.022(2) .
Ni2 N3 2.030(2) .
Ni2 O9 2.0523(19) .
Ni2 O10 2.146(3) .
Mn1 O1 2.1511(16) .
Mn1 O1 2.1511(16) 2_755
Mn1 O2 2.1701(16) .
Mn1 O2 2.1701(16) 2_755
Mn1 O4 2.2104(18) .
Mn1 O4 2.2104(18) 2_755
Mn2 O7 2.1197(17) 2_766
Mn2 O7 2.1197(17) .
Mn2 O6 2.2115(15) 2_766
Mn2 O6 2.2115(15) .
Mn2 O8 2.2247(18) .
Mn2 O8 2.2247(18) 2_766
O3 C18 1.244(3) .
O8 C48 1.268(3) .
O4 C18 1.274(3) .
O2 C17 1.317(3) .
O6 C30 1.308(3) .
O1 C7 1.315(3) .
O9 C48 1.245(3) .
O7 C47 1.312(3) .
N4 C41 1.267(4) .
N4 C40 1.472(4) .
O5 C29 1.350(6) .
O10 C28 1.380(5) .
N2 C11 1.267(4) .
N2 C10 1.468(4) .
N3 C36 1.268(4) .
N3 C38 1.461(3) .
C12 C13 1.406(4) .
C12 C17 1.420(4) .
C12 C11 1.450(4) .
C49 C50 1.320(4) .
C49 C48 1.484(4) .
C16 C15 1.375(4) .
C16 C17 1.404(4) .
C50 C51 1.466(4) .
C7 C6 1.404(4) .
C7 C2 1.424(4) .
N1 C1 1.283(4) .
N1 C8 1.471(4) .
C6 C5 1.379(4) .
C35 C34 1.406(4) .
C35 C30 1.423(3) .
C35 C36 1.449(4) .
C2 C3 1.404(4) .
C2 C1 1.450(4) .
C47 C46 1.404(4) .
C47 C42 1.411(4) .
C46 C45 1.370(5) .
C19 C20 1.317(5) .
C19 C18 1.492(4) .
C20 C21 1.472(4) .
C13 C14 1.371(5) .
C30 C31 1.404(4) .
C56 C51 1.384(4) .
C56 C55 1.399(5) .
C42 C43 1.401(5) .
C42 C41 1.453(5) .
C31 C32 1.385(4) .
C8 C9 1.501(5) .
C5 C4 1.387(5) .
C51 C52 1.393(4) .
C54 C55 1.354(6) .
C54 C53 1.370(6) .
C9 C10 1.509(5) .
C34 C33 1.364(5) .
C14 C15 1.368(5) .
C52 C53 1.383(4) .
C39 C38 1.516(5) .
C39 C40 1.518(5) .
C3 C4 1.361(5) .
C45 C44 1.381(7) .
C33 C32 1.385(5) .
C43 C44 1.358(8) .
C21 C26 1.343(8) .
C21 C22 1.351(7) .
C22 C23 1.422(9) .
C26 C25 1.378(7) .
C24 C25 1.277(16) .
C24 C23 1.348(18) .
O31 C105 1.468(8) .
C599 O99 1.426(18) .
